data_7244544
loop_
_publ_author_name
'Sengoden, Mani'
'Bhat, Gulzar A.'
'Darensbourg, Donald J.'

_publ_section_title
;
 Explorations into the sustainable synthesis of cyclic and polymeric
 carbonates and thiocarbonates from eugenol-derived monomers and their
 reactions with CO2, COS, or CS2
;
_journal_issue 6
_journal_name_full 'Green Chemistry'
_journal_page_first 2535
_journal_page_last 2541
_journal_paper_doi 10.1039/D2GC00327A
_journal_volume 24
_journal_year 2022
_chemical_absolute_configuration unk
_chemical_formula_moiety 'C16 H20 O6'
_chemical_formula_sum 'C16 H20 O6'
_chemical_formula_weight 308.32
_space_group_crystal_system monoclinic
_space_group_IT_number 4
_space_group_name_Hall 'P 2yb'
_space_group_name_H-M_alt 'P 1 21 1'
_atom_sites_solution_hydrogens geom
_atom_sites_solution_primary dual
_audit_block_doi 10.5517/ccdc.csd.cc29yg7z
_audit_creation_date 2021-10-11
_audit_creation_method
;
Olex2 1.5
(compiled 2021.08.20 svn.r13c46975 for OlexSys, GUI svn.r6405)
;
_audit_update_record
;
2022-01-20 deposited with the CCDC.	2022-02-18 downloaded from the CCDC.
;
_cell_angle_alpha 90
_cell_angle_beta 109.9210(10)
_cell_angle_gamma 90
_cell_formula_units_Z 2
_cell_length_a 10.8206(5)
_cell_length_b 6.2424(3)
_cell_length_c 12.0066(5)
_cell_measurement_reflns_used 9668
_cell_measurement_temperature 110.00
_cell_measurement_theta_max 70.135
_cell_measurement_theta_min 3.916
_cell_volume 762.48(6)
_computing_cell_refinement 'SAINT V8.40A (Bruker, 2019)'
_computing_data_reduction 'SAINT V8.40A (Bruker, 2019)'
_computing_molecular_graphics 'Olex2 1.5 (Dolomanov et al., 2009)'
_computing_publication_material 'Olex2 1.5 (Dolomanov et al., 2009)'
_computing_structure_refinement 'SHELXL 2018/3 (Sheldrick, 2015)'
_computing_structure_solution 'SHELXT 2018/2 (Sheldrick, 2018)'
_diffrn_ambient_temperature 110.00
_diffrn_measured_fraction_theta_full 0.997
_diffrn_measured_fraction_theta_max 0.996
_diffrn_measurement_device_type 'Bruker Venture (PHOTON III)'
_diffrn_measurement_method '\f and \w scans'
_diffrn_radiation_type CuK\a
_diffrn_radiation_wavelength 1.54178
_diffrn_reflns_av_R_equivalents 0.0248
_diffrn_reflns_av_unetI/netI 0.0185
_diffrn_reflns_Laue_measured_fraction_full 0.997
_diffrn_reflns_Laue_measured_fraction_max 0.996
_diffrn_reflns_limit_h_max 13
_diffrn_reflns_limit_h_min -13
_diffrn_reflns_limit_k_max 7
_diffrn_reflns_limit_k_min -7
_diffrn_reflns_limit_l_max 14
_diffrn_reflns_limit_l_min -14
_diffrn_reflns_number 19407
_diffrn_reflns_point_group_measured_fraction_full 0.972
_diffrn_reflns_point_group_measured_fraction_max 0.969
_diffrn_reflns_theta_full 67.679
_diffrn_reflns_theta_max 70.157
_diffrn_reflns_theta_min 3.916
_diffrn_source_current 1.0
_diffrn_source_power 0.05
_diffrn_source_voltage 50.0
_diffrn_standards_number 0
_exptl_absorpt_coefficient_mu 0.859
_exptl_absorpt_correction_T_max 0.5856
_exptl_absorpt_correction_T_min 0.4507
_exptl_absorpt_correction_type multi-scan
_exptl_absorpt_process_details
;
SADABS-2016/2 (Bruker,2016/2) was used for absorption correction.
wR2(int) was 0.1077 before and 0.0562 after correction.
The Ratio of minimum to maximum transmission is 0.7696.
The \l/2 correction factor is Not present.
;
_exptl_crystal_colour colourless
_exptl_crystal_colour_primary colourless
_exptl_crystal_density_diffrn 1.343
_exptl_crystal_description block
_exptl_crystal_F_000 328
_exptl_crystal_size_max 0.508
_exptl_crystal_size_mid 0.262
_exptl_crystal_size_min 0.143
_refine_diff_density_max 0.173
_refine_diff_density_min -0.160
_refine_diff_density_rms 0.038
_refine_ls_abs_structure_details
;
 Refined as an inversion twin.
;
_refine_ls_abs_structure_Flack 0.5(2)
_refine_ls_extinction_method none
_refine_ls_goodness_of_fit_ref 1.057
_refine_ls_hydrogen_treatment constr
_refine_ls_matrix_type full
_refine_ls_number_parameters 204
_refine_ls_number_reflns 2814
_refine_ls_number_restraints 1
_refine_ls_restrained_S_all 1.057
_refine_ls_R_factor_all 0.0322
_refine_ls_R_factor_gt 0.0308
_refine_ls_shift/su_max 0.000
_refine_ls_shift/su_mean 0.000
_refine_ls_structure_factor_coef Fsqd
_refine_ls_weighting_details 'w=1/[\s^2^(Fo^2^)+(0.0485P)^2^+0.1855P] where P=(Fo^2^+2Fc^2^)/3'
_refine_ls_weighting_scheme calc
_refine_ls_wR_factor_gt 0.0793
_refine_ls_wR_factor_ref 0.0802
_reflns_Friedel_coverage 0.772
_reflns_Friedel_fraction_full 0.942
_reflns_Friedel_fraction_max 0.937
_reflns_number_gt 2774
_reflns_number_total 2814
_reflns_threshold_expression 'I > 2\s(I)'
_cod_data_source_file d2gc00327a2.cif
_cod_data_source_block 3
_cod_depositor_comments 'Adding full bibliography for 7244542--7244545.cif.'
_cod_database_code 7244544
_shelx_shelxl_version_number 2018/3
_shelx_space_group_comment
;
The symmetry employed for this shelxl refinement is uniquely defined
by the following loop, which should always be used as a source of
symmetry information in preference to the above space-group names.
They are only intended as comments.
;
_shelx_estimated_absorpt_t_max 0.887
_shelx_estimated_absorpt_t_min 0.669
_olex2_refinement_description
;
1. Twinned data refinement
 Scales: 0.5(2)
 0.5(2)
2. Fixed Uiso
 At 1.2 times of:
  All C(H) groups, All C(H,H) groups
 At 1.5 times of:
  All C(H,H,H) groups
3.a Ternary CH refined with riding coordinates:
 C8(H8)
3.b Secondary CH2 refined with riding coordinates:
 C7(H7A,H7B), C10(H10A,H10B)
3.c Aromatic/amide H refined with riding coordinates:
 C2(H2), C6(H6), C5(H5)
3.d Idealised Me refined as rotating group:
 C11(H11A,H11B,H11C), C16(H16A,H16B,H16C), C14(H14A,H14B,H14C), C15(H15A,H15B,
 H15C)
;
_olex2_submission_special_instructions 'No special instructions were received'

loop_
_space_group_symop_operation_xyz
'x, y, z'
'-x, y+1/2, -z'

loop_
_atom_site_label
_atom_site_type_symbol
_atom_site_fract_x
_atom_site_fract_y
_atom_site_fract_z
_atom_site_U_iso_or_equiv
_atom_site_adp_type
_atom_site_occupancy
_atom_site_site_symmetry_order
_atom_site_calc_flag
_atom_site_refinement_flags_posn
_atom_site_refinement_flags_adp
_atom_site_refinement_flags_occupancy
_atom_site_disorder_assembly
_atom_site_disorder_group
O5 O 0.45483(12) 0.3202(2) 0.73772(11) 0.0203(3) Uani 1 1 d . . . . .
O4 O 0.38969(13) 0.0514(2) 0.55775(12) 0.0231(3) Uani 1 1 d . . . . .
O6 O 0.36229(13) 0.0466(3) 0.80400(12) 0.0253(3) Uani 1 1 d . . . . .
O1 O 0.06774(14) 0.8123(3) 0.26255(12) 0.0266(3) Uani 1 1 d . . . . .
O2 O -0.06869(14) 0.8123(3) 0.07687(12) 0.0276(3) Uani 1 1 d . . . . .
O3 O 0.03158(19) 1.1164(3) 0.15698(14) 0.0386(4) Uani 1 1 d . . . . .
C3 C 0.30569(19) 0.2186(3) 0.54626(17) 0.0192(4) Uani 1 1 d . . . . .
C4 C 0.33724(18) 0.3575(3) 0.64380(16) 0.0196(4) Uani 1 1 d . . . . .
C1 C 0.11796(18) 0.4421(3) 0.44639(17) 0.0198(4) Uani 1 1 d . . . . .
C2 C 0.19525(19) 0.2620(3) 0.44805(17) 0.0200(4) Uani 1 1 d . . . . .
H2 H 0.172152 0.168592 0.381627 0.024 Uiso 1 1 calc R U . . .
C12 C 0.45926(19) 0.1414(3) 0.80545(16) 0.0197(4) Uani 1 1 d . . . . .
C9 C 0.0116(2) 0.9300(4) 0.16504(18) 0.0238(4) Uani 1 1 d . . . . .
C7 C -0.00125(19) 0.4875(3) 0.33745(17) 0.0225(4) Uani 1 1 d . . . . .
H7A H -0.049108 0.351786 0.309389 0.027 Uiso 1 1 calc R U . . .
H7B H -0.061084 0.585443 0.359496 0.027 Uiso 1 1 calc R U . . .
C10 C -0.0789(2) 0.5985(4) 0.11969(17) 0.0243(4) Uani 1 1 d . . . . .
H10A H -0.069337 0.488696 0.063698 0.029 Uiso 1 1 calc R U . . .
H10B H -0.164418 0.577865 0.131379 0.029 Uiso 1 1 calc R U . . .
C13 C 0.60017(19) 0.0771(3) 0.87681(17) 0.0223(4) Uani 1 1 d . . . . .
C8 C 0.03450(18) 0.5869(3) 0.23733(17) 0.0200(4) Uani 1 1 d . . . . .
H8 H 0.110399 0.508654 0.226806 0.024 Uiso 1 1 calc R U . . .
C11 C 0.3723(2) -0.0764(4) 0.45439(19) 0.0262(4) Uani 1 1 d . . . . .
H11A H 0.377041 0.015362 0.389760 0.039 Uiso 1 1 calc R U . . .
H11B H 0.286230 -0.146866 0.430659 0.039 Uiso 1 1 calc R U . . .
H11C H 0.441592 -0.185196 0.472043 0.039 Uiso 1 1 calc R U . . .
C6 C 0.1523(2) 0.5785(4) 0.54321(17) 0.0242(4) Uani 1 1 d . . . . .
H6 H 0.100292 0.701701 0.542003 0.029 Uiso 1 1 calc R U . . .
C5 C 0.2631(2) 0.5362(4) 0.64276(17) 0.0240(4) Uani 1 1 d . . . . .
H5 H 0.286616 0.630191 0.708926 0.029 Uiso 1 1 calc R U . . .
C16 C 0.6991(2) 0.2566(4) 0.8895(2) 0.0310(5) Uani 1 1 d . . . . .
H16A H 0.700282 0.297050 0.810993 0.047 Uiso 1 1 calc R U . . .
H16B H 0.786709 0.207469 0.938695 0.047 Uiso 1 1 calc R U . . .
H16C H 0.673981 0.380807 0.926904 0.047 Uiso 1 1 calc R U . . .
C14 C 0.6316(2) -0.1116(4) 0.8091(2) 0.0377(6) Uani 1 1 d . . . . .
H14A H 0.568018 -0.227015 0.802198 0.057 Uiso 1 1 calc R U . . .
H14B H 0.720487 -0.164188 0.852084 0.057 Uiso 1 1 calc R U . . .
H14C H 0.626446 -0.064252 0.729842 0.057 Uiso 1 1 calc R U . . .
C15 C 0.6059(3) 0.0040(6) 1.0002(2) 0.0472(8) Uani 1 1 d . . . . .
H15A H 0.592408 0.127499 1.045157 0.071 Uiso 1 1 calc R U . . .
H15B H 0.692023 -0.059950 1.041926 0.071 Uiso 1 1 calc R U . . .
H15C H 0.536903 -0.102459 0.992622 0.071 Uiso 1 1 calc R U . . .

loop_
_atom_site_aniso_label
_atom_site_aniso_U_11
_atom_site_aniso_U_22
_atom_site_aniso_U_33
_atom_site_aniso_U_23
_atom_site_aniso_U_13
_atom_site_aniso_U_12
O5 0.0202(6) 0.0198(7) 0.0175(6) 0.0009(6) 0.0018(5) -0.0015(6)
O4 0.0236(6) 0.0216(8) 0.0208(7) -0.0037(6) 0.0034(5) 0.0040(6)
O6 0.0231(7) 0.0294(8) 0.0238(7) 0.0038(6) 0.0082(5) -0.0020(6)
O1 0.0329(7) 0.0198(8) 0.0201(6) 0.0009(6) 0.0000(5) -0.0047(7)
O2 0.0323(7) 0.0239(8) 0.0202(6) 0.0044(6) 0.0007(6) -0.0012(7)
O3 0.0622(12) 0.0184(8) 0.0310(8) 0.0020(6) 0.0105(8) -0.0027(8)
C3 0.0202(9) 0.0170(10) 0.0212(9) 0.0012(7) 0.0081(7) -0.0003(8)
C4 0.0181(8) 0.0228(10) 0.0159(8) 0.0016(8) 0.0032(7) -0.0009(7)
C1 0.0182(9) 0.0218(10) 0.0189(9) 0.0038(8) 0.0058(7) 0.0000(8)
C2 0.0223(9) 0.0205(10) 0.0167(8) -0.0019(7) 0.0058(7) -0.0032(7)
C12 0.0231(9) 0.0202(10) 0.0157(8) -0.0013(7) 0.0066(7) 0.0010(8)
C9 0.0292(10) 0.0204(11) 0.0203(10) 0.0010(8) 0.0067(8) 0.0005(8)
C7 0.0206(9) 0.0245(11) 0.0205(10) 0.0029(7) 0.0048(8) 0.0017(8)
C10 0.0266(10) 0.0231(11) 0.0199(9) 0.0019(8) 0.0039(8) -0.0026(8)
C13 0.0202(9) 0.0225(11) 0.0219(9) 0.0032(8) 0.0040(7) 0.0013(8)
C8 0.0208(9) 0.0174(10) 0.0209(9) -0.0008(8) 0.0058(7) 0.0000(7)
C11 0.0278(10) 0.0229(11) 0.0270(10) -0.0067(9) 0.0081(8) 0.0028(9)
C6 0.0259(9) 0.0236(11) 0.0224(9) 0.0008(8) 0.0075(8) 0.0058(8)
C5 0.0292(10) 0.0230(10) 0.0186(9) -0.0038(8) 0.0065(8) 0.0009(9)
C16 0.0208(10) 0.0269(12) 0.0363(12) 0.0012(9) -0.0021(8) -0.0014(8)
C14 0.0260(11) 0.0306(14) 0.0484(14) -0.0121(11) 0.0023(10) 0.0059(9)
C15 0.0329(12) 0.072(2) 0.0335(13) 0.0282(13) 0.0077(10) 0.0117(13)

loop_
_atom_type_symbol
_atom_type_description
_atom_type_scat_dispersion_real
_atom_type_scat_dispersion_imag
_atom_type_scat_source
C C 0.0181 0.0091 'International Tables Vol C Tables 4.2.6.8 and 6.1.1.4'
H H 0.0000 0.0000 'International Tables Vol C Tables 4.2.6.8 and 6.1.1.4'
O O 0.0492 0.0322 'International Tables Vol C Tables 4.2.6.8 and 6.1.1.4'

loop_
_geom_angle_atom_site_label_1
_geom_angle_atom_site_label_2
_geom_angle_atom_site_label_3
_geom_angle
_geom_angle_site_symmetry_1
_geom_angle_site_symmetry_3
_geom_angle_publ_flag
C12 O5 C4 116.77(15) . . ?
C3 O4 C11 116.96(15) . . ?
C9 O1 C8 109.97(15) . . ?
C9 O2 C10 109.46(15) . . ?
O4 C3 C4 115.20(17) . . ?
O4 C3 C2 125.99(17) . . ?
C2 C3 C4 118.81(18) . . ?
O5 C4 C3 117.68(17) . . ?
C5 C4 O5 120.67(17) . . ?
C5 C4 C3 121.33(17) . . ?
C2 C1 C7 119.41(18) . . ?
C6 C1 C2 119.63(18) . . ?
C6 C1 C7 120.95(18) . . ?
C3 C2 C1 120.42(17) . . ?
C3 C2 H2 119.8 . . ?
C1 C2 H2 119.8 . . ?
O5 C12 C13 111.90(16) . . ?
O6 C12 O5 122.61(17) . . ?
O6 C12 C13 125.45(18) . . ?
O2 C9 O1 111.65(18) . . ?
O3 C9 O1 124.4(2) . . ?
O3 C9 O2 123.9(2) . . ?
C1 C7 H7A 109.0 . . ?
C1 C7 H7B 109.0 . . ?
H7A C7 H7B 107.8 . . ?
C8 C7 C1 112.84(16) . . ?
C8 C7 H7A 109.0 . . ?
C8 C7 H7B 109.0 . . ?
O2 C10 H10A 111.0 . . ?
O2 C10 H10B 111.0 . . ?
O2 C10 C8 103.74(15) . . ?
H10A C10 H10B 109.0 . . ?
C8 C10 H10A 111.0 . . ?
C8 C10 H10B 111.0 . . ?
C12 C13 C14 105.31(17) . . ?
C12 C13 C15 108.96(17) . . ?
C16 C13 C12 113.38(17) . . ?
C16 C13 C14 110.07(19) . . ?
C16 C13 C15 109.1(2) . . ?
C15 C13 C14 109.9(2) . . ?
O1 C8 C7 110.01(16) . . ?
O1 C8 C10 102.15(15) . . ?
O1 C8 H8 110.0 . . ?
C7 C8 C10 114.30(16) . . ?
C7 C8 H8 110.0 . . ?
C10 C8 H8 110.0 . . ?
O4 C11 H11A 109.5 . . ?
O4 C11 H11B 109.5 . . ?
O4 C11 H11C 109.5 . . ?
H11A C11 H11B 109.5 . . ?
H11A C11 H11C 109.5 . . ?
H11B C11 H11C 109.5 . . ?
C1 C6 H6 119.8 . . ?
C1 C6 C5 120.47(19) . . ?
C5 C6 H6 119.8 . . ?
C4 C5 C6 119.31(18) . . ?
C4 C5 H5 120.3 . . ?
C6 C5 H5 120.3 . . ?
C13 C16 H16A 109.5 . . ?
C13 C16 H16B 109.5 . . ?
C13 C16 H16C 109.5 . . ?
H16A C16 H16B 109.5 . . ?
H16A C16 H16C 109.5 . . ?
H16B C16 H16C 109.5 . . ?
C13 C14 H14A 109.5 . . ?
C13 C14 H14B 109.5 . . ?
C13 C14 H14C 109.5 . . ?
H14A C14 H14B 109.5 . . ?
H14A C14 H14C 109.5 . . ?
H14B C14 H14C 109.5 . . ?
C13 C15 H15A 109.5 . . ?
C13 C15 H15B 109.5 . . ?
C13 C15 H15C 109.5 . . ?
H15A C15 H15B 109.5 . . ?
H15A C15 H15C 109.5 . . ?
H15B C15 H15C 109.5 . . ?

loop_
_geom_bond_atom_site_label_1
_geom_bond_atom_site_label_2
_geom_bond_distance
_geom_bond_site_symmetry_2
_geom_bond_publ_flag
O5 C4 1.402(2) . ?
O5 C12 1.372(2) . ?
O4 C3 1.360(2) . ?
O4 C11 1.433(2) . ?
O6 C12 1.200(3) . ?
O1 C9 1.340(2) . ?
O1 C8 1.458(3) . ?
O2 C9 1.337(3) . ?
O2 C10 1.448(3) . ?
O3 C9 1.194(3) . ?
C3 C4 1.403(3) . ?
C3 C2 1.390(3) . ?
C4 C5 1.372(3) . ?
C1 C2 1.397(3) . ?
C1 C7 1.518(3) . ?
C1 C6 1.386(3) . ?
C2 H2 0.9500 . ?
C12 C13 1.526(3) . ?
C7 H7A 0.9900 . ?
C7 H7B 0.9900 . ?
C7 C8 1.516(3) . ?
C10 H10A 0.9900 . ?
C10 H10B 0.9900 . ?
C10 C8 1.525(3) . ?
C13 C16 1.521(3) . ?
C13 C14 1.534(3) . ?
C13 C15 1.532(3) . ?
C8 H8 1.0000 . ?
C11 H11A 0.9800 . ?
C11 H11B 0.9800 . ?
C11 H11C 0.9800 . ?
C6 H6 0.9500 . ?
C6 C5 1.399(3) . ?
C5 H5 0.9500 . ?
C16 H16A 0.9800 . ?
C16 H16B 0.9800 . ?
C16 H16C 0.9800 . ?
C14 H14A 0.9800 . ?
C14 H14B 0.9800 . ?
C14 H14C 0.9800 . ?
C15 H15A 0.9800 . ?
C15 H15B 0.9800 . ?
C15 H15C 0.9800 . ?

loop_
_geom_torsion_atom_site_label_1
_geom_torsion_atom_site_label_2
_geom_torsion_atom_site_label_3
_geom_torsion_atom_site_label_4
_geom_torsion
_geom_torsion_site_symmetry_1
_geom_torsion_site_symmetry_2
_geom_torsion_site_symmetry_3
_geom_torsion_site_symmetry_4
_geom_torsion_publ_flag
O5 C4 C5 C6 174.54(18) . . . . ?
O5 C12 C13 C16 18.7(2) . . . . ?
O5 C12 C13 C14 -101.7(2) . . . . ?
O5 C12 C13 C15 140.4(2) . . . . ?
O4 C3 C4 O5 4.5(2) . . . . ?
O4 C3 C4 C5 178.08(18) . . . . ?
O4 C3 C2 C1 -178.77(18) . . . . ?
O6 C12 C13 C16 -163.5(2) . . . . ?
O6 C12 C13 C14 76.1(3) . . . . ?
O6 C12 C13 C15 -41.8(3) . . . . ?
O2 C10 C8 O1 16.84(18) . . . . ?
O2 C10 C8 C7 135.61(17) . . . . ?
C3 C4 C5 C6 1.2(3) . . . . ?
C4 O5 C12 O6 -16.3(3) . . . . ?
C4 O5 C12 C13 161.61(16) . . . . ?
C4 C3 C2 C1 0.6(3) . . . . ?
C1 C7 C8 O1 -76.0(2) . . . . ?
C1 C7 C8 C10 169.74(17) . . . . ?
C1 C6 C5 C4 -0.2(3) . . . . ?
C2 C3 C4 O5 -174.91(16) . . . . ?
C2 C3 C4 C5 -1.4(3) . . . . ?
C2 C1 C7 C8 -78.3(2) . . . . ?
C2 C1 C6 C5 -0.5(3) . . . . ?
C12 O5 C4 C3 -70.2(2) . . . . ?
C12 O5 C4 C5 116.2(2) . . . . ?
C9 O1 C8 C7 -136.32(17) . . . . ?
C9 O1 C8 C10 -14.6(2) . . . . ?
C9 O2 C10 C8 -14.4(2) . . . . ?
C7 C1 C2 C3 179.26(17) . . . . ?
C7 C1 C6 C5 -179.44(19) . . . . ?
C10 O2 C9 O1 5.7(2) . . . . ?
C10 O2 C9 O3 -175.1(2) . . . . ?
C8 O1 C9 O2 6.3(2) . . . . ?
C8 O1 C9 O3 -172.9(2) . . . . ?
C11 O4 C3 C4 -171.27(17) . . . . ?
C11 O4 C3 C2 8.1(3) . . . . ?
C6 C1 C2 C3 0.3(3) . . . . ?
C6 C1 C7 C8 100.6(2) . . . . ?

loop_
_twin_individual_id
_twin_individual_mass_fraction_refined
1 0.5(2)
2 0.5(2)
